data_4513557
loop_
_publ_author_name
'Mondal, Animesh'
'Mukhopadhyay, Chhanda'

_publ_section_title
;
 FeCl3-Catalyzed Combinatorial Synthesis of Functionalized
 Spiro[Indolo-3,10'-indeno [1,2-b]quinolin]-trione Derivatives.
;
_journal_issue 7
_journal_name_full 'ACS combinatorial science'
_journal_page_first 404
_journal_page_last 408
_journal_paper_doi 10.1021/acscombsci.5b00038
_journal_volume 17
_journal_year 2015
_chemical_formula_sum 'C40 H36 N2 O4'
_chemical_formula_weight 608.71
_chemical_name_systematic
; 
 ? 
;
_space_group_IT_number 14
_symmetry_cell_setting monoclinic
_symmetry_space_group_name_Hall '-P 2yn'
_symmetry_space_group_name_H-M 'P 1 21/n 1'
_atom_sites_solution_hydrogens geom
_atom_sites_solution_primary direct
_atom_sites_solution_secondary difmap
_audit_creation_method SHELXL-97
_cell_angle_alpha 90.00
_cell_angle_beta 94.899(4)
_cell_angle_gamma 90.00
_cell_formula_units_Z 4
_cell_length_a 10.515(3)
_cell_length_b 13.418(4)
_cell_length_c 22.349(6)
_cell_measurement_reflns_used 14125
_cell_measurement_temperature 296(2)
_cell_measurement_theta_max 24.9
_cell_measurement_theta_min 1.8
_cell_volume 3141.7(15)
_computing_cell_refinement 'Bruker SAINT'
_computing_data_collection 'Bruker APEX2'
_computing_data_reduction 'Bruker SAINT'
_computing_structure_refinement 'SHELXL-97 (Sheldrick, 2008)'
_computing_structure_solution 'SHELXS-97 (Sheldrick, 2008)'
_diffrn_ambient_temperature 296(2)
_diffrn_measured_fraction_theta_full 0.944
_diffrn_measured_fraction_theta_max 0.944
_diffrn_radiation_monochromator graphite
_diffrn_radiation_source 'fine-focus sealed tube'
_diffrn_radiation_type MoK\a
_diffrn_radiation_wavelength 0.71073
_diffrn_reflns_av_R_equivalents 0.0566
_diffrn_reflns_av_sigmaI/netI 0.0677
_diffrn_reflns_limit_h_max 12
_diffrn_reflns_limit_h_min -12
_diffrn_reflns_limit_k_max 15
_diffrn_reflns_limit_k_min -15
_diffrn_reflns_limit_l_max 23
_diffrn_reflns_limit_l_min -26
_diffrn_reflns_number 14125
_diffrn_reflns_theta_full 24.85
_diffrn_reflns_theta_max 24.85
_diffrn_reflns_theta_min 1.77
_exptl_absorpt_coefficient_mu 0.083
_exptl_absorpt_correction_T_max 0.7451
_exptl_absorpt_correction_T_min 0.5418
_exptl_absorpt_correction_type multi-scan
_exptl_absorpt_process_details 'SADABS(Sheldrick, 2008)'
_exptl_crystal_colour red
_exptl_crystal_density_diffrn 1.287
_exptl_crystal_density_method 'not measured'
_exptl_crystal_description block
_exptl_crystal_F_000 1288.0
_exptl_crystal_size_max 0.29
_exptl_crystal_size_mid 0.26
_exptl_crystal_size_min 0.25
_refine_diff_density_max 0.269
_refine_diff_density_min -0.212
_refine_diff_density_rms 0.040
_refine_ls_extinction_coef 0.0014(6)
_refine_ls_extinction_expression Fc^*^=kFc[1+0.001xFc^2^\l^3^/sin(2\q)]^-1/4^
_refine_ls_extinction_method SHELXL
_refine_ls_goodness_of_fit_ref 1.078
_refine_ls_hydrogen_treatment mixed
_refine_ls_matrix_type full
_refine_ls_number_parameters 420
_refine_ls_number_reflns 5144
_refine_ls_number_restraints 0
_refine_ls_restrained_S_all 1.078
_refine_ls_R_factor_all 0.1093
_refine_ls_R_factor_gt 0.0608
_refine_ls_shift/su_max 0.000
_refine_ls_shift/su_mean 0.000
_refine_ls_structure_factor_coef Fsqd
_refine_ls_weighting_details 'calc w=1/[\s^2^(Fo^2^)+(0.0800P)^2^+0.0000P] where P=(Fo^2^+2Fc^2^)/3'
_refine_ls_weighting_scheme calc
_refine_ls_wR_factor_gt 0.1510
_refine_ls_wR_factor_ref 0.1819
_reflns_number_gt 2941
_reflns_number_total 5443
_reflns_threshold_expression >2sigma(I)
_cod_data_source_file co5b00038_si_003.cif
_cod_data_source_block am157c_0m
_cod_original_cell_volume 3141.7(14)
_cod_original_sg_symbol_H-M P21/n
_cod_database_code 4513557

loop_
_symmetry_equiv_pos_as_xyz
'x, y, z'
'-x+1/2, y+1/2, -z+1/2'
'-x, -y, -z'
'x-1/2, -y-1/2, z-1/2'

loop_
_atom_site_label
_atom_site_type_symbol
_atom_site_fract_x
_atom_site_fract_y
_atom_site_fract_z
_atom_site_U_iso_or_equiv
_atom_site_adp_type
_atom_site_occupancy
_atom_site_symmetry_multiplicity
_atom_site_calc_flag
_atom_site_refinement_flags
O1S O 0.6188(4) 0.6929(3) 0.16210(18) 0.1427(13) Uani 1 1 d .
H1S H 0.6111 0.6557 0.1907 0.214 Uiso 1 1 calc R
O2 O 0.9960(2) 1.07938(18) 0.25135(11) 0.0823(8) Uani 1 1 d .
O1 O 0.6908(2) 1.13125(15) 0.03850(10) 0.0687(7) Uani 1 1 d .
O3 O 0.9519(2) 1.20260(15) 0.11112(10) 0.0675(7) Uani 1 1 d .
C37 C 0.7864(3) 1.2935(2) 0.19235(16) 0.0711(10) Uani 1 1 d .
H37A H 0.8666 1.3237 0.1838 0.085 Uiso 1 1 calc R
H37B H 0.7851 1.2907 0.2357 0.085 Uiso 1 1 calc R
N2 N 0.7831(2) 1.19244(16) 0.16935(11) 0.0542(7) Uani 1 1 d .
C36 C 0.8688(3) 1.1556(2) 0.13331(14) 0.0544(8) Uani 1 1 d .
C10 C 0.8482(3) 1.04065(19) 0.12760(13) 0.0493(8) Uani 1 1 d .
C1 C 0.9615(3) 0.9876(2) 0.15930(13) 0.0506(8) Uani 1 1 d .
C5 C 1.0196(3) 0.9084(2) 0.13667(14) 0.0498(8) Uani 1 1 d .
N1 N 0.9883(2) 0.87201(16) 0.08031(11) 0.0513(7) Uani 1 1 d .
C19 C 1.0668(3) 0.79416(19) 0.05497(14) 0.0525(8) Uani 1 1 d .
H8A H 1.1554 0.8047 0.0695 0.063 Uiso 1 1 calc R
H8B H 1.0605 0.8013 0.0116 0.063 Uiso 1 1 calc R
C20 C 1.0298(3) 0.6896(2) 0.07014(14) 0.0537(8) Uani 1 1 d .
C25 C 1.1124(3) 0.6108(2) 0.05514(14) 0.0594(9) Uani 1 1 d .
C24 C 1.0795(4) 0.5116(2) 0.07000(16) 0.0740(11) Uani 1 1 d .
C29 C 1.1634(6) 0.4336(3) 0.05699(18) 0.0956(15) Uani 1 1 d .
H12 H 1.1437 0.3685 0.0670 0.115 Uiso 1 1 calc R
C28 C 1.2696(6) 0.4516(3) 0.0307(2) 0.1172(19) Uani 1 1 d .
H13 H 1.3235 0.3990 0.0233 0.141 Uiso 1 1 calc R
C30 C 0.7305(3) 1.0284(2) 0.16195(13) 0.0508(8) Uani 1 1 d .
C35 C 0.6573(3) 0.9456(2) 0.17066(14) 0.0627(9) Uani 1 1 d .
H15 H 0.6769 0.8847 0.1539 0.075 Uiso 1 1 calc R
C34 C 0.5542(4) 0.9544(3) 0.20478(16) 0.0711(10) Uani 1 1 d .
H16 H 0.5035 0.8991 0.2109 0.085 Uiso 1 1 calc R
C33 C 0.5267(3) 1.0442(3) 0.22960(16) 0.0748(10) Uani 1 1 d .
H17 H 0.4576 1.0485 0.2529 0.090 Uiso 1 1 calc R
C32 C 0.5982(3) 1.1291(3) 0.22122(15) 0.0666(9) Uani 1 1 d .
H18 H 0.5791 1.1898 0.2385 0.080 Uiso 1 1 calc R
C31 C 0.6984(3) 1.1193(2) 0.18630(13) 0.0528(8) Uani 1 1 d .
C4 C 1.1204(3) 0.8688(2) 0.18163(15) 0.0576(8) Uani 1 1 d .
C9 C 1.1994(3) 0.7876(2) 0.18582(16) 0.0677(10) Uani 1 1 d .
H21 H 1.1981 0.7417 0.1546 0.081 Uiso 1 1 calc R
C8 C 1.2824(3) 0.7743(3) 0.23771(18) 0.0749(10) Uani 1 1 d .
H22 H 1.3364 0.7193 0.2405 0.090 Uiso 1 1 calc R
C7 C 1.2858(3) 0.8399(3) 0.28403(17) 0.0760(11) Uani 1 1 d .
H23 H 1.3428 0.8306 0.3177 0.091 Uiso 1 1 calc R
C6 C 1.2037(4) 0.9210(3) 0.28068(16) 0.0744(10) Uani 1 1 d .
H24 H 1.2039 0.9660 0.3124 0.089 Uiso 1 1 calc R
C3 C 1.1231(3) 0.9339(2) 0.23062(15) 0.0590(9) Uani 1 1 d .
C2 C 1.0218(3) 1.0108(2) 0.21813(15) 0.0587(9) Uani 1 1 d .
C21 C 0.9227(3) 0.6691(2) 0.09782(15) 0.0697(10) Uani 1 1 d .
H27 H 0.8696 0.7208 0.1079 0.084 Uiso 1 1 calc R
C22 C 0.8918(4) 0.5700(3) 0.11138(17) 0.0880(12) Uani 1 1 d .
H28 H 0.8178 0.5565 0.1299 0.106 Uiso 1 1 calc R
C23 C 0.9682(5) 0.4951(3) 0.09784(17) 0.0885(13) Uani 1 1 d .
H29 H 0.9462 0.4302 0.1073 0.106 Uiso 1 1 calc R
C27 C 1.3021(4) 0.5484(3) 0.01398(18) 0.0954(13) Uani 1 1 d .
H30 H 1.3764 0.5595 -0.0049 0.115 Uiso 1 1 calc R
C26 C 1.2243(3) 0.6264(3) 0.02545(16) 0.0718(10) Uani 1 1 d .
H31 H 1.2451 0.6904 0.0136 0.086 Uiso 1 1 calc R
C12 C 0.8897(3) 0.9198(2) 0.04492(13) 0.0491(8) Uani 1 1 d .
C11 C 0.8301(3) 1.0009(2) 0.06417(13) 0.0462(7) Uani 1 1 d .
C13 C 0.7369(3) 1.0519(2) 0.02353(14) 0.0524(8) Uani 1 1 d .
C14 C 0.6994(3) 1.0077(2) -0.03744(15) 0.0649(9) Uani 1 1 d .
H35A H 0.7494 1.0393 -0.0666 0.078 Uiso 1 1 calc R
H35B H 0.6103 1.0228 -0.0486 0.078 Uiso 1 1 calc R
C15 C 0.7180(3) 0.8962(2) -0.04066(14) 0.0561(8) Uani 1 1 d .
C17 C 0.6238(3) 0.8422(2) -0.00324(17) 0.0783(11) Uani 1 1 d .
H51 H 0.5383 0.8535 -0.0205 0.118 Uiso 1 1 calc R
H50 H 0.6325 0.8673 0.0371 0.118 Uiso 1 1 calc R
H37C H 0.6417 0.7720 -0.0029 0.118 Uiso 1 1 calc R
C16 C 0.8550(3) 0.8737(2) -0.01589(14) 0.0566(8) Uani 1 1 d .
H38A H 0.8660 0.8020 -0.0128 0.068 Uiso 1 1 calc R
H38B H 0.9131 0.8983 -0.0439 0.068 Uiso 1 1 calc R
C18 C 0.6999(4) 0.8599(3) -0.10541(15) 0.0796(11) Uani 1 1 d .
H39A H 0.6156 0.8769 -0.1223 0.119 Uiso 1 1 calc R
H39B H 0.7107 0.7889 -0.1064 0.119 Uiso 1 1 calc R
H39C H 0.7619 0.8911 -0.1284 0.119 Uiso 1 1 calc R
C39 C 0.6821(5) 1.3584(3) 0.1682(3) 0.1049(15) Uani 1 1 d .
H39 H 0.6792 1.4202 0.1869 0.126 Uiso 1 1 calc R
C40 C 0.6000(6) 1.3452(4) 0.1286(3) 0.129(2) Uani 1 1 d .
H40A H 0.5960 1.2853 0.1076 0.155 Uiso 1 1 calc R
H40B H 0.5401 1.3949 0.1187 0.155 Uiso 1 1 calc R
C41 C 0.5241(6) 0.6722(4) 0.1168(2) 0.151(2) Uani 1 1 d .
H41A H 0.4780 0.6138 0.1272 0.227 Uiso 1 1 calc R
H41B H 0.5622 0.6608 0.0799 0.227 Uiso 1 1 calc R
H41C H 0.4665 0.7276 0.1120 0.227 Uiso 1 1 calc R

loop_
_atom_site_aniso_label
_atom_site_aniso_U_11
_atom_site_aniso_U_22
_atom_site_aniso_U_33
_atom_site_aniso_U_23
_atom_site_aniso_U_13
_atom_site_aniso_U_12
O1S 0.166(3) 0.126(3) 0.137(3) 0.011(2) 0.019(3) -0.061(3)
O2 0.0908(19) 0.0868(17) 0.0668(16) -0.0316(13) -0.0081(14) 0.0098(14)
O1 0.0741(16) 0.0520(13) 0.0780(17) -0.0082(11) -0.0057(13) 0.0152(12)
O3 0.0693(15) 0.0551(12) 0.0809(17) -0.0090(11) 0.0227(13) -0.0084(12)
C37 0.084(3) 0.0473(18) 0.085(3) -0.0121(17) 0.023(2) -0.0038(18)
N2 0.0570(17) 0.0478(14) 0.0593(17) -0.0119(12) 0.0142(14) -0.0022(12)
C36 0.057(2) 0.0494(17) 0.058(2) -0.0033(15) 0.0094(18) -0.0027(16)
C10 0.0509(19) 0.0434(16) 0.053(2) -0.0049(14) 0.0004(16) -0.0007(14)
C1 0.052(2) 0.0490(17) 0.050(2) -0.0066(14) -0.0004(16) -0.0015(15)
C5 0.0497(19) 0.0501(17) 0.048(2) -0.0027(15) -0.0036(16) -0.0016(15)
N1 0.0534(16) 0.0457(13) 0.0537(17) -0.0085(12) -0.0025(13) 0.0066(12)
C19 0.0515(19) 0.0472(16) 0.058(2) -0.0046(14) -0.0001(16) 0.0054(14)
C20 0.059(2) 0.0486(17) 0.051(2) -0.0006(14) -0.0074(17) -0.0053(15)
C25 0.080(2) 0.0454(17) 0.048(2) -0.0048(14) -0.0206(18) 0.0062(17)
C24 0.115(3) 0.053(2) 0.049(2) 0.0049(16) -0.027(2) -0.003(2)
C29 0.173(5) 0.045(2) 0.063(3) -0.0055(18) -0.027(3) 0.024(3)
C28 0.177(6) 0.073(3) 0.096(4) -0.013(3) -0.021(4) 0.065(3)
C30 0.055(2) 0.0485(17) 0.049(2) 0.0011(14) 0.0010(16) 0.0002(15)
C35 0.075(2) 0.0525(18) 0.060(2) 0.0070(15) 0.0028(19) -0.0037(17)
C34 0.075(3) 0.073(2) 0.066(2) 0.0189(19) 0.008(2) -0.011(2)
C33 0.067(3) 0.096(3) 0.064(3) 0.015(2) 0.017(2) 0.001(2)
C32 0.070(2) 0.071(2) 0.061(2) 0.0001(17) 0.0145(19) 0.0039(19)
C31 0.053(2) 0.0561(18) 0.050(2) 0.0002(15) 0.0069(16) -0.0017(16)
C4 0.058(2) 0.0530(18) 0.061(2) -0.0027(16) 0.0018(18) -0.0030(16)
C9 0.066(2) 0.063(2) 0.072(3) -0.0022(17) -0.009(2) 0.0042(18)
C8 0.065(2) 0.077(2) 0.080(3) 0.012(2) -0.009(2) 0.0063(19)
C7 0.063(2) 0.099(3) 0.063(3) 0.015(2) -0.012(2) -0.002(2)
C6 0.069(3) 0.094(3) 0.058(2) -0.004(2) -0.007(2) -0.003(2)
C3 0.053(2) 0.073(2) 0.049(2) 0.0012(17) -0.0092(18) -0.0022(17)
C2 0.059(2) 0.068(2) 0.047(2) -0.0085(17) -0.0080(17) -0.0049(17)
C21 0.074(3) 0.068(2) 0.067(2) 0.0051(17) 0.002(2) -0.0070(18)
C22 0.101(3) 0.085(3) 0.076(3) 0.010(2) -0.001(2) -0.036(3)
C23 0.137(4) 0.065(2) 0.058(3) 0.012(2) -0.021(3) -0.027(3)
C27 0.104(3) 0.080(3) 0.101(3) -0.019(2) 0.002(3) 0.036(2)
C26 0.075(3) 0.063(2) 0.076(3) -0.0106(18) -0.005(2) 0.0139(19)
C12 0.0479(19) 0.0477(16) 0.051(2) -0.0034(14) 0.0013(16) -0.0007(14)
C11 0.0451(18) 0.0447(16) 0.0479(19) -0.0041(14) -0.0010(15) -0.0006(14)
C13 0.057(2) 0.0462(17) 0.053(2) -0.0004(15) -0.0017(17) 0.0023(15)
C14 0.073(2) 0.0528(18) 0.067(2) -0.0017(16) -0.0074(19) 0.0060(17)
C15 0.055(2) 0.0537(17) 0.058(2) -0.0070(15) -0.0043(17) 0.0035(15)
C17 0.063(2) 0.067(2) 0.104(3) -0.012(2) 0.002(2) -0.0051(18)
C16 0.055(2) 0.0559(18) 0.058(2) -0.0072(15) -0.0009(17) 0.0001(15)
C18 0.094(3) 0.079(2) 0.060(2) -0.0181(19) -0.022(2) 0.007(2)
C39 0.109(4) 0.069(3) 0.138(5) 0.021(3) 0.018(3) 0.010(3)
C40 0.126(5) 0.123(4) 0.134(5) 0.039(4) -0.017(4) 0.015(4)
C41 0.168(6) 0.187(6) 0.096(4) 0.015(4) -0.008(4) -0.074(5)

loop_
_atom_type_symbol
_atom_type_description
_atom_type_scat_dispersion_real
_atom_type_scat_dispersion_imag
_atom_type_scat_source
C C 0.0033 0.0016 'International Tables Vol C Tables 4.2.6.8 and 6.1.1.4'
H H 0.0000 0.0000 'International Tables Vol C Tables 4.2.6.8 and 6.1.1.4'
N N 0.0061 0.0033 'International Tables Vol C Tables 4.2.6.8 and 6.1.1.4'
O O 0.0106 0.0060 'International Tables Vol C Tables 4.2.6.8 and 6.1.1.4'

loop_
_geom_angle_atom_site_label_1
_geom_angle_atom_site_label_2
_geom_angle_atom_site_label_3
_geom_angle
C41 O1S H1S 109.5
N2 C37 C39 115.5(3)
N2 C37 H37A 108.4
C39 C37 H37A 108.4
N2 C37 H37B 108.4
C39 C37 H37B 108.4
H37A C37 H37B 107.5
C36 N2 C31 112.1(2)
C36 N2 C37 123.8(3)
C31 N2 C37 123.8(2)
O3 C36 N2 126.2(3)
O3 C36 C10 125.3(3)
N2 C36 C10 108.4(3)
C1 C10 C11 107.7(2)
C1 C10 C30 110.8(2)
C11 C10 C30 113.1(2)
C1 C10 C36 109.2(2)
C11 C10 C36 115.5(2)
C30 C10 C36 100.3(2)
C5 C1 C2 109.5(3)
C5 C1 C10 124.1(3)
C2 C1 C10 126.4(3)
C1 C5 N1 123.2(3)
C1 C5 C4 110.3(3)
N1 C5 C4 126.5(3)
C5 N1 C12 117.7(2)
C5 N1 C19 120.6(2)
C12 N1 C19 121.2(2)
N1 C19 C20 114.3(2)
N1 C19 H8A 108.7
C20 C19 H8A 108.7
N1 C19 H8B 108.7
C20 C19 H8B 108.7
H8A C19 H8B 107.6
C21 C20 C25 120.1(3)
C21 C20 C19 122.2(3)
C25 C20 C19 117.7(3)
C26 C25 C24 118.4(3)
C26 C25 C20 123.2(3)
C24 C25 C20 118.3(3)
C23 C24 C29 122.5(4)
C23 C24 C25 119.0(4)
C29 C24 C25 118.5(4)
C28 C29 C24 121.3(4)
C28 C29 H12 119.4
C24 C29 H12 119.4
C29 C28 C27 121.4(4)
C29 C28 H13 119.3
C27 C28 H13 119.3
C35 C30 C31 119.8(3)
C35 C30 C10 130.4(3)
C31 C30 C10 109.8(2)
C30 C35 C34 118.9(3)
C30 C35 H15 120.5
C34 C35 H15 120.5
C33 C34 C35 120.1(3)
C33 C34 H16 119.9
C35 C34 H16 119.9
C34 C33 C32 122.2(3)
C34 C33 H17 118.9
C32 C33 H17 118.9
C31 C32 C33 116.8(3)
C31 C32 H18 121.6
C33 C32 H18 121.6
C32 C31 C30 122.2(3)
C32 C31 N2 128.7(3)
C30 C31 N2 109.2(2)
C9 C4 C3 118.2(3)
C9 C4 C5 136.1(3)
C3 C4 C5 105.7(3)
C4 C9 C8 119.3(3)
C4 C9 H21 120.4
C8 C9 H21 120.4
C7 C8 C9 121.5(4)
C7 C8 H22 119.2
C9 C8 H22 119.2
C8 C7 C6 119.5(4)
C8 C7 H23 120.3
C6 C7 H23 120.3
C3 C6 C7 119.1(3)
C3 C6 H24 120.4
C7 C6 H24 120.4
C6 C3 C4 122.4(3)
C6 C3 C2 128.9(3)
C4 C3 C2 108.6(3)
O2 C2 C1 127.5(3)
O2 C2 C3 126.6(3)
C1 C2 C3 105.8(3)
C20 C21 C22 120.3(3)
C20 C21 H27 119.8
C22 C21 H27 119.8
C23 C22 C21 120.5(4)
C23 C22 H28 119.8
C21 C22 H28 119.8
C22 C23 C24 121.8(4)
C22 C23 H29 119.1
C24 C23 H29 119.1
C26 C27 C28 119.7(4)
C26 C27 H30 120.1
C28 C27 H30 120.1
C27 C26 C25 120.7(4)
C27 C26 H31 119.7
C25 C26 H31 119.7
C11 C12 N1 122.1(3)
C11 C12 C16 122.4(3)
N1 C12 C16 115.5(2)
C12 C11 C13 119.3(3)
C12 C11 C10 124.1(3)
C13 C11 C10 116.5(2)
O1 C13 C11 120.0(3)
O1 C13 C14 120.6(3)
C11 C13 C14 119.4(3)
C13 C14 C15 114.1(3)
C13 C14 H35A 108.7
C15 C14 H35A 108.7
C13 C14 H35B 108.7
C15 C14 H35B 108.7
H35A C14 H35B 107.6
C14 C15 C18 110.8(3)
C14 C15 C16 107.5(3)
C18 C15 C16 108.6(3)
C14 C15 C17 110.5(3)
C18 C15 C17 109.5(3)
C16 C15 C17 110.0(3)
C15 C17 H51 109.5
C15 C17 H50 109.5
H51 C17 H50 109.5
C15 C17 H37C 109.5
H51 C17 H37C 109.5
H50 C17 H37C 109.5
C12 C16 C15 113.2(2)
C12 C16 H38A 108.9
C15 C16 H38A 108.9
C12 C16 H38B 108.9
C15 C16 H38B 108.9
H38A C16 H38B 107.8
C15 C18 H39A 109.5
C15 C18 H39B 109.5
H39A C18 H39B 109.5
C15 C18 H39C 109.5
H39A C18 H39C 109.5
H39B C18 H39C 109.5
C40 C39 C37 130.8(5)
C40 C39 H39 114.6
C37 C39 H39 114.6
C39 C40 H40A 120.0
C39 C40 H40B 120.0
H40A C40 H40B 120.0
O1S C41 H41A 109.5
O1S C41 H41B 109.5
H41A C41 H41B 109.5
O1S C41 H41C 109.5
H41A C41 H41C 109.5
H41B C41 H41C 109.5

loop_
_geom_bond_atom_site_label_1
_geom_bond_atom_site_label_2
_geom_bond_distance
O1S C41 1.386(5)
O1S H1S 0.8200
O2 C2 1.228(4)
O1 C13 1.228(3)
O3 C36 1.217(3)
C37 N2 1.450(3)
C37 C39 1.467(6)
C37 H37A 0.9700
C37 H37B 0.9700
N2 C36 1.352(4)
N2 C31 1.400(4)
C36 C10 1.561(4)
C10 C1 1.511(4)
C10 C11 1.511(4)
C10 C30 1.520(4)
C1 C5 1.346(4)
C1 C2 1.444(4)
C5 N1 1.364(3)
C5 C4 1.495(4)
N1 C12 1.404(4)
N1 C19 1.474(3)
C19 C20 1.502(4)
C19 H8A 0.9700
C19 H8B 0.9700
C20 C21 1.358(4)
C20 C25 1.426(4)
C25 C26 1.415(5)
C25 C24 1.422(4)
C24 C23 1.390(5)
C24 C29 1.414(5)
C29 C28 1.327(6)
C29 H12 0.9300
C28 C27 1.402(6)
C28 H13 0.9300
C30 C35 1.375(4)
C30 C31 1.388(4)
C35 C34 1.383(4)
C35 H15 0.9300
C34 C33 1.369(5)
C34 H16 0.9300
C33 C32 1.386(4)
C33 H17 0.9300
C32 C31 1.370(4)
C32 H18 0.9300
C4 C9 1.369(4)
C4 C3 1.399(4)
C9 C8 1.402(5)
C9 H21 0.9300
C8 C7 1.357(5)
C8 H22 0.9300
C7 C6 1.388(5)
C7 H23 0.9300
C6 C3 1.355(4)
C6 H24 0.9300
C3 C2 1.492(4)
C21 C22 1.408(5)
C21 H27 0.9300
C22 C23 1.338(6)
C22 H28 0.9300
C23 H29 0.9300
C27 C26 1.366(4)
C27 H30 0.9300
C26 H31 0.9300
C12 C11 1.345(4)
C12 C16 1.509(4)
C11 C13 1.449(4)
C13 C14 1.507(4)
C14 C15 1.511(4)
C14 H35A 0.9700
C14 H35B 0.9700
C15 C18 1.523(4)
C15 C16 1.528(4)
C15 C17 1.532(4)
C17 H51 0.9600
C17 H50 0.9600
C17 H37C 0.9600
C16 H38A 0.9700
C16 H38B 0.9700
C18 H39A 0.9600
C18 H39B 0.9600
C18 H39C 0.9600
C39 C40 1.197(6)
C39 H39 0.9300
C40 H40A 0.9300
C40 H40B 0.9300
C41 H41A 0.9600
C41 H41B 0.9600
C41 H41C 0.9600
